data_7210302
loop_
_publ_author_name
'Xue, Yun-Shan'
'Zhou, Lian'
'Liu, Mei-Pin'
'Liu, Su-Meng'
'Xu, Yan'
'Du, Hong-Bin'
'You, Xiao-Zeng'

_publ_section_title
;
 Construction of lanthanide metal--organic frameworks with
 highly-connected topology based on a tetrapodal linker
;
_journal_issue 31
_journal_name_full CrystEngComm
_journal_page_first 6229
_journal_paper_doi 10.1039/c3ce40682b
_journal_volume 15
_journal_year 2013
_chemical_formula_sum 'C30 H26 N Nd O9 Si'
_chemical_formula_weight 716.85
_chemical_name_systematic
; 
 ? 
;
_space_group_IT_number 15
_symmetry_cell_setting monoclinic
_symmetry_space_group_name_Hall '-C 2yc'
_symmetry_space_group_name_H-M 'C 1 2/c 1'
_atom_sites_solution_hydrogens geom
_atom_sites_solution_primary direct
_atom_sites_solution_secondary difmap
_audit_creation_method SHELXL-97
_cell_angle_alpha 90.00
_cell_angle_beta 100.1380(10)
_cell_angle_gamma 90.00
_cell_formula_units_Z 8
_cell_length_a 24.3021(10)
_cell_length_b 16.0142(6)
_cell_length_c 22.0018(9)
_cell_measurement_reflns_used 9921
_cell_measurement_temperature 296(2)
_cell_measurement_theta_max 27.741
_cell_measurement_theta_min 2.305
_cell_volume 8428.9(6)
_computing_cell_refinement 'Bruker SMART'
_computing_data_collection 'Bruker SMART'
_computing_data_reduction 'Bruker SAINT'
_computing_molecular_graphics 'Bruker SHELXTL'
_computing_publication_material 'Bruker SHELXTL'
_computing_structure_refinement 'SHELXL-97 (Sheldrick, 1997)'
_computing_structure_solution 'SHELXS-97 (Sheldrick, 1990)'
_diffrn_ambient_temperature 296(2)
_diffrn_measured_fraction_theta_full 0.971
_diffrn_measured_fraction_theta_max 0.971
_diffrn_measurement_device_type 'Bruker Smart Apex CCD'
_diffrn_measurement_method 'phi and omega scans'
_diffrn_radiation_monochromator graphite
_diffrn_radiation_source 'fine-focus sealed tube'
_diffrn_radiation_type MoK\a
_diffrn_radiation_wavelength 0.71073
_diffrn_reflns_av_R_equivalents 0.0363
_diffrn_reflns_av_sigmaI/netI 0.0411
_diffrn_reflns_limit_h_max 31
_diffrn_reflns_limit_h_min -31
_diffrn_reflns_limit_k_max 12
_diffrn_reflns_limit_k_min -21
_diffrn_reflns_limit_l_max 28
_diffrn_reflns_limit_l_min -27
_diffrn_reflns_number 26138
_diffrn_reflns_theta_full 28.30
_diffrn_reflns_theta_max 28.30
_diffrn_reflns_theta_min 1.70
_exptl_absorpt_coefficient_mu 1.299
_exptl_absorpt_correction_T_max 0.8703
_exptl_absorpt_correction_T_min 0.8290
_exptl_absorpt_correction_type multi-scan
_exptl_absorpt_process_details SADABS;Bruker,2000
_exptl_crystal_colour purple
_exptl_crystal_density_diffrn 1.130
_exptl_crystal_density_method 'not measured'
_exptl_crystal_description rod
_exptl_crystal_F_000 2872
_exptl_crystal_size_max 0.15
_exptl_crystal_size_mid 0.12
_exptl_crystal_size_min 0.11
_platon_squeeze_details
;
;
_refine_diff_density_max 0.715
_refine_diff_density_min -0.665
_refine_diff_density_rms 0.069
_refine_ls_extinction_method none
_refine_ls_goodness_of_fit_ref 1.140
_refine_ls_hydrogen_treatment constr
_refine_ls_matrix_type full
_refine_ls_number_parameters 379
_refine_ls_number_reflns 10198
_refine_ls_number_restraints 24
_refine_ls_restrained_S_all 1.211
_refine_ls_R_factor_all 0.0384
_refine_ls_R_factor_gt 0.0300
_refine_ls_shift/su_max 0.004
_refine_ls_shift/su_mean 0.000
_refine_ls_structure_factor_coef Fsqd
_refine_ls_weighting_details 'calc w=1/[\s^2^(Fo^2^)+(0.0320P)^2^+0.0000P] where P=(Fo^2^+2Fc^2^)/3'
_refine_ls_weighting_scheme calc
_refine_ls_wR_factor_gt 0.0798
_refine_ls_wR_factor_ref 0.0816
_reflns_number_gt 7984
_reflns_number_total 10198
_reflns_threshold_expression >2sigma(I)
_cod_data_source_file c3ce40682b.txt
_cod_data_source_block 1
_cod_depositor_comments
;
The following automatic conversions were performed:

'_symmetry_cell_setting' value 'Monoclinic' changed to 'monoclinic'
according to /home/saulius/struct/CIF-dictionaries/cif_core.dic
dictionary named 'cif_core.dic' version 2.4.2 from 2011-04-26.

Automatic conversion script
Id: cif_fix_values 1891 2012-01-12 08:04:46Z andrius 
;
_cod_original_sg_symbol_H-M 'C2/c  '
_cod_database_code 7210302

loop_
_symmetry_equiv_pos_as_xyz
'x, y, z'
'-x, y, -z+1/2'
'x+1/2, y+1/2, z'
'-x+1/2, y+1/2, -z+1/2'
'-x, -y, -z'
'x, -y, z-1/2'
'-x+1/2, -y+1/2, -z'
'x+1/2, -y+1/2, z-1/2'

loop_
_atom_site_label
_atom_site_type_symbol
_atom_site_fract_x
_atom_site_fract_y
_atom_site_fract_z
_atom_site_U_iso_or_equiv
_atom_site_adp_type
_atom_site_occupancy
_atom_site_symmetry_multiplicity
_atom_site_calc_flag
_atom_site_refinement_flags
C19 C 0.30010(13) 0.22966(19) -0.27554(14) 0.0433(7) Uani 1 1 d .
O50 O 0.26560(9) -0.07008(13) 0.12461(11) 0.0540(6) Uani 1 1 d .
C24 C 0.28916(11) 0.61908(18) 0.05794(14) 0.0397(7) Uani 1 1 d .
C152 C 0.29323(16) -0.0129(2) 0.15320(16) 0.0620(10) Uani 1 1 d .
O51 O 0.30017(16) -0.0067(2) 0.21033(15) 0.1094(10) Uani 1 1 d U
C25 C 0.31058(11) 0.53429(17) 0.04592(12) 0.0368(6) Uani 1 1 d .
C26 C 0.30152(13) 0.46747(19) 0.08196(14) 0.0479(8) Uani 1 1 d .
H26 H 0.2819 0.4752 0.1142 0.057 Uiso 1 1 calc R
C27 C 0.34061(13) 0.52076(19) -0.00109(14) 0.0469(7) Uani 1 1 d .
H27 H 0.3472 0.5651 -0.0261 0.056 Uiso 1 1 calc R
C20 C 0.31952(12) 0.23781(19) -0.20683(12) 0.0412(7) Uani 1 1 d .
C23 C 0.39327(13) 0.2321(2) -0.11854(14) 0.0580(9) Uani 1 1 d .
H23 H 0.4308 0.2227 -0.1024 0.070 Uiso 1 1 calc R
C21 C 0.28279(13) 0.2610(2) -0.16861(14) 0.0501(8) Uani 1 1 d .
H21 H 0.2454 0.2709 -0.1850 0.060 Uiso 1 1 calc R
Nd1 Nd 0.758191(6) 0.288431(9) 0.095452(6) 0.03359(6) Uani 1 1 d .
O6 O 0.28413(10) 0.63813(13) 0.11168(9) 0.0537(6) Uani 1 1 d .
Si1 Si 0.38008(3) 0.27093(5) 0.00599(3) 0.03370(17) Uani 1 1 d .
O1 O 0.66542(8) 0.21016(12) 0.06499(10) 0.0436(5) Uani 1 1 d .
O4 O 0.33449(9) 0.21663(14) -0.31084(9) 0.0534(6) Uani 1 1 d .
O5 O 0.27771(8) 0.67126(12) 0.01390(8) 0.0407(5) Uani 1 1 d .
O2 O 0.66113(8) 0.33432(13) 0.10627(9) 0.0416(5) Uani 1 1 d .
C22 C 0.37461(14) 0.2228(2) -0.18180(15) 0.0616(10) Uani 1 1 d .
H22 H 0.3995 0.2064 -0.2072 0.074 Uiso 1 1 calc R
O3 O 0.24801(9) 0.23670(15) -0.29611(9) 0.0498(5) Uani 1 1 d .
C5 C 0.45784(12) 0.27223(17) 0.02777(12) 0.0363(6) Uani 1 1 d .
C8 C 0.35712(12) 0.25526(19) -0.07893(13) 0.0380(6) Uani 1 1 d .
C10 C 0.35402(11) 0.18495(18) 0.04979(13) 0.0363(6) Uani 1 1 d .
C17 C 0.35187(11) 0.37494(18) 0.02440(12) 0.0363(6) Uani 1 1 d .
C1 C 0.63695(12) 0.27131(18) 0.07935(12) 0.0365(6) Uani 1 1 d .
C2 C 0.57512(11) 0.27032(18) 0.06243(13) 0.0362(6) Uani 1 1 d .
C7 C 0.54652(13) 0.20030(18) 0.03882(15) 0.0480(8) Uani 1 1 d .
H7 H 0.5662 0.1517 0.0338 0.058 Uiso 1 1 calc R
C12 C 0.30311(14) 0.0558(2) 0.05592(15) 0.0565(9) Uani 1 1 d .
H12 H 0.2814 0.0132 0.0354 0.068 Uiso 1 1 calc R
C6 C 0.48913(13) 0.20073(19) 0.02236(16) 0.0498(8) Uani 1 1 d .
H6 H 0.4708 0.1520 0.0073 0.060 Uiso 1 1 calc R
O1W O 0.84415(9) 0.32693(17) 0.05776(10) 0.0636(6) Uani 1 1 d .
C13 C 0.31605(13) 0.05440(19) 0.11874(14) 0.0456(7) Uani 1 1 d .
C16 C 0.36086(13) 0.44327(19) -0.01134(14) 0.0473(8) Uani 1 1 d .
H16 H 0.3812 0.4362 -0.0431 0.057 Uiso 1 1 calc R
C15 C 0.36719(15) 0.1820(2) 0.11413(15) 0.0576(9) Uani 1 1 d .
H15 H 0.3898 0.2235 0.1350 0.069 Uiso 1 1 calc R
C4 C 0.48753(13) 0.34289(19) 0.05125(15) 0.0520(8) Uani 1 1 d .
H4 H 0.4681 0.3920 0.0555 0.062 Uiso 1 1 calc R
C9 C 0.30190(13) 0.2694(2) -0.10568(14) 0.0496(8) Uani 1 1 d .
H9 H 0.2767 0.2851 -0.0805 0.059 Uiso 1 1 calc R
C18 C 0.32103(13) 0.38939(19) 0.07121(14) 0.0467(8) Uani 1 1 d .
H18 H 0.3135 0.3450 0.0957 0.056 Uiso 1 1 calc R
C14 C 0.34750(15) 0.1188(2) 0.14784(14) 0.0613(10) Uani 1 1 d .
H14 H 0.3557 0.1202 0.1907 0.074 Uiso 1 1 calc R
C3 C 0.54500(12) 0.3423(2) 0.06839(15) 0.0518(8) Uani 1 1 d .
H3 H 0.5636 0.3906 0.0840 0.062 Uiso 1 1 calc R
C11 C 0.32192(14) 0.1201(2) 0.02171(14) 0.0533(8) Uani 1 1 d .
H11 H 0.3125 0.1191 -0.0211 0.064 Uiso 1 1 calc R
N1A N 0.6798(2) 0.4416(3) 0.2110(2) 0.1185(15) Uani 1 1 d U
H1AD H 0.7164 0.4504 0.2251 0.142 Uiso 1 1 calc R
H1AE H 0.6773 0.4106 0.1765 0.142 Uiso 1 1 calc R
C2A C 0.6591(3) 0.3930(5) 0.2552(3) 0.190(3) Uani 1 1 d U
H2AA H 0.6811 0.3431 0.2633 0.285 Uiso 1 1 calc R
H2AB H 0.6209 0.3784 0.2399 0.285 Uiso 1 1 calc R
H2AC H 0.6613 0.4244 0.2928 0.285 Uiso 1 1 calc R
C1A C 0.6562(4) 0.5162(6) 0.1946(4) 0.234(4) Uani 1 1 d U
H1AA H 0.6759 0.5427 0.1657 0.351 Uiso 1 1 calc R
H1AB H 0.6582 0.5508 0.2305 0.351 Uiso 1 1 calc R
H1AC H 0.6179 0.5083 0.1758 0.351 Uiso 1 1 calc R

loop_
_atom_site_aniso_label
_atom_site_aniso_U_11
_atom_site_aniso_U_22
_atom_site_aniso_U_33
_atom_site_aniso_U_23
_atom_site_aniso_U_13
_atom_site_aniso_U_12
C19 0.0450(18) 0.0462(19) 0.0367(16) -0.0037(13) 0.0011(14) -0.0017(14)
O50 0.0576(14) 0.0396(13) 0.0637(14) -0.0011(11) 0.0075(11) -0.0130(11)
C24 0.0329(15) 0.0392(17) 0.0445(17) 0.0036(13) -0.0005(13) 0.0042(12)
C152 0.086(3) 0.055(2) 0.045(2) -0.0006(17) 0.0143(19) -0.016(2)
O51 0.1441(19) 0.0987(17) 0.0870(16) 0.0009(14) 0.0250(15) -0.0458(15)
C25 0.0358(15) 0.0363(16) 0.0359(15) 0.0034(12) -0.0004(12) 0.0031(12)
C26 0.059(2) 0.0451(19) 0.0441(18) 0.0045(14) 0.0226(15) 0.0101(15)
C27 0.0542(19) 0.0390(17) 0.0494(18) 0.0136(14) 0.0148(15) 0.0070(14)
C20 0.0395(16) 0.0516(18) 0.0301(15) -0.0005(13) -0.0007(12) -0.0014(14)
C23 0.0364(17) 0.092(3) 0.0413(18) -0.0064(17) -0.0038(14) 0.0117(17)
C21 0.0322(15) 0.074(2) 0.0408(17) -0.0079(16) -0.0027(13) 0.0079(15)
Nd1 0.02987(8) 0.03793(10) 0.03166(9) 0.00130(6) 0.00185(6) 0.00040(7)
O6 0.0757(16) 0.0479(13) 0.0370(11) 0.0009(10) 0.0088(11) 0.0178(12)
Si1 0.0303(4) 0.0359(4) 0.0331(4) -0.0010(3) 0.0004(3) -0.0003(3)
O1 0.0333(11) 0.0459(13) 0.0514(12) -0.0029(10) 0.0066(9) 0.0017(9)
O4 0.0387(12) 0.0856(18) 0.0351(11) -0.0070(10) 0.0042(9) 0.0016(11)
O5 0.0424(11) 0.0399(12) 0.0385(11) 0.0084(9) 0.0035(9) 0.0094(9)
O2 0.0332(10) 0.0456(12) 0.0445(11) -0.0020(10) 0.0031(9) -0.0016(9)
C22 0.0427(18) 0.106(3) 0.0354(17) -0.0089(17) 0.0052(14) 0.0160(18)
O3 0.0396(12) 0.0729(16) 0.0343(11) -0.0062(10) -0.0006(9) 0.0039(11)
C5 0.0332(14) 0.0399(17) 0.0344(14) -0.0005(12) 0.0016(12) -0.0007(12)
C8 0.0350(15) 0.0406(16) 0.0370(15) -0.0012(13) 0.0029(12) -0.0004(13)
C10 0.0307(14) 0.0369(15) 0.0397(16) -0.0040(12) 0.0015(12) 0.0003(12)
C17 0.0326(14) 0.0382(16) 0.0358(15) 0.0029(12) 0.0000(12) 0.0008(12)
C1 0.0356(15) 0.0422(18) 0.0317(14) 0.0064(12) 0.0062(12) -0.0002(13)
C2 0.0288(14) 0.0415(17) 0.0381(15) 0.0016(12) 0.0048(12) -0.0002(12)
C7 0.0364(16) 0.0367(18) 0.069(2) -0.0050(15) 0.0039(15) 0.0052(13)
C12 0.063(2) 0.051(2) 0.051(2) -0.0050(16) -0.0023(16) -0.0247(17)
C6 0.0386(17) 0.0382(18) 0.069(2) -0.0080(15) 0.0007(15) -0.0046(14)
O1W 0.0454(13) 0.0944(18) 0.0532(14) -0.0165(13) 0.0148(11) -0.0182(13)
C13 0.0502(18) 0.0391(18) 0.0470(18) -0.0022(14) 0.0074(15) -0.0078(14)
C16 0.0520(19) 0.0444(19) 0.0494(18) 0.0086(14) 0.0197(15) 0.0093(15)
C15 0.074(2) 0.049(2) 0.0438(18) -0.0014(15) -0.0066(17) -0.0229(18)
C4 0.0384(17) 0.0416(18) 0.073(2) -0.0120(16) 0.0020(15) 0.0057(14)
C9 0.0342(16) 0.076(2) 0.0385(17) -0.0086(15) 0.0072(13) 0.0045(15)
C18 0.057(2) 0.0392(18) 0.0451(17) 0.0097(14) 0.0126(15) 0.0035(15)
C14 0.088(3) 0.053(2) 0.0378(17) -0.0001(15) -0.0010(17) -0.0188(19)
C3 0.0349(16) 0.0413(18) 0.076(2) -0.0140(16) 0.0002(15) -0.0036(14)
C11 0.061(2) 0.055(2) 0.0400(17) -0.0017(15) -0.0038(15) -0.0160(17)
N1A 0.127(4) 0.133(4) 0.102(3) -0.034(3) 0.041(3) -0.012(3)
C2A 0.252(7) 0.201(7) 0.144(5) 0.037(5) 0.109(5) 0.050(6)
C1A 0.258(8) 0.185(7) 0.279(8) 0.052(6) 0.104(7) 0.076(7)

loop_
_atom_type_symbol
_atom_type_description
_atom_type_scat_dispersion_real
_atom_type_scat_dispersion_imag
_atom_type_scat_source
C C 0.0033 0.0016 'International Tables Vol C Tables 4.2.6.8 and 6.1.1.4'
H H 0.0000 0.0000 'International Tables Vol C Tables 4.2.6.8 and 6.1.1.4'
N N 0.0061 0.0033 'International Tables Vol C Tables 4.2.6.8 and 6.1.1.4'
O O 0.0106 0.0060 'International Tables Vol C Tables 4.2.6.8 and 6.1.1.4'
Si Si 0.0817 0.0704 'International Tables Vol C Tables 4.2.6.8 and 6.1.1.4'
Nd Nd -0.1943 3.0179 'International Tables Vol C Tables 4.2.6.8 and 6.1.1.4'

loop_
_geom_angle_atom_site_label_1
_geom_angle_atom_site_label_2
_geom_angle_atom_site_label_3
_geom_angle
_geom_angle_site_symmetry_1
_geom_angle_site_symmetry_3
O4 C19 O3 121.6(3) . .
O4 C19 C20 120.7(3) . .
O3 C19 C20 117.7(3) . .
O4 C19 Nd1 61.83(15) . 8_455
O3 C19 Nd1 59.81(15) . 8_455
C20 C19 Nd1 177.2(2) . 8_455
C152 O50 Nd1 149.1(2) . 3_445
O6 C24 O5 121.1(3) . .
O6 C24 C25 119.0(3) . .
O5 C24 C25 119.9(3) . .
O6 C24 Nd1 56.05(15) . 3_455
O5 C24 Nd1 65.16(15) . 3_455
C25 C24 Nd1 172.79(19) . 3_455
O51 C152 O50 122.5(3) . .
O51 C152 C13 117.6(3) . .
O50 C152 C13 119.8(3) . .
C26 C25 C27 118.0(3) . .
C26 C25 C24 120.7(3) . .
C27 C25 C24 121.4(3) . .
C18 C26 C25 121.0(3) . .
C18 C26 H26 119.5 . .
C25 C26 H26 119.5 . .
C16 C27 C25 121.2(3) . .
C16 C27 H27 119.4 . .
C25 C27 H27 119.4 . .
C21 C20 C22 119.4(3) . .
C21 C20 C19 120.8(3) . .
C22 C20 C19 119.8(3) . .
C8 C23 C22 121.6(3) . .
C8 C23 H23 119.2 . .
C22 C23 H23 119.2 . .
C20 C21 C9 119.7(3) . .
C20 C21 H21 120.2 . .
C9 C21 H21 120.2 . .
O50 Nd1 O1W 79.73(8) 3 .
O50 Nd1 O3 84.81(8) 3 8_556
O1W Nd1 O3 126.96(7) . 8_556
O50 Nd1 O5 90.62(7) 3 5_665
O1W Nd1 O5 77.49(7) . 5_665
O3 Nd1 O5 153.42(7) 8_556 5_665
O50 Nd1 O6 152.08(8) 3 3_545
O1W Nd1 O6 94.70(8) . 3_545
O3 Nd1 O6 76.76(7) 8_556 3_545
O5 Nd1 O6 115.07(6) 5_665 3_545
O50 Nd1 O4 78.34(8) 3 8_556
O1W Nd1 O4 74.78(7) . 8_556
O3 Nd1 O4 52.41(7) 8_556 8_556
O5 Nd1 O4 151.55(7) 5_665 8_556
O6 Nd1 O4 73.81(7) 3_545 8_556
O50 Nd1 O2 73.83(7) 3 .
O1W Nd1 O2 145.43(8) . .
O3 Nd1 O2 72.69(6) 8_556 .
O5 Nd1 O2 80.88(6) 5_665 .
O6 Nd1 O2 118.95(7) 3_545 .
O4 Nd1 O2 119.87(7) 8_556 .
O50 Nd1 O1 124.31(7) 3 .
O1W Nd1 O1 142.66(7) . .
O3 Nd1 O1 86.55(7) 8_556 .
O5 Nd1 O1 74.47(6) 5_665 .
O6 Nd1 O1 75.78(7) 3_545 .
O4 Nd1 O1 133.22(7) 8_556 .
O2 Nd1 O1 51.16(6) . .
O50 Nd1 O5 146.91(7) 3 3_545
O1W Nd1 O5 71.97(7) . 3_545
O3 Nd1 O5 126.00(7) 8_556 3_545
O5 Nd1 O5 67.10(7) 5_665 3_545
O6 Nd1 O5 49.82(6) 3_545 3_545
O4 Nd1 O5 109.38(6) 8_556 3_545
O2 Nd1 O5 122.88(6) . 3_545
O1 Nd1 O5 74.65(6) . 3_545
O50 Nd1 C19 80.21(8) 3 8_556
O1W Nd1 C19 100.67(8) . 8_556
O3 Nd1 C19 26.38(8) 8_556 8_556
O5 Nd1 C19 170.83(7) 5_665 8_556
O6 Nd1 C19 73.94(8) 3_545 8_556
O4 Nd1 C19 26.03(8) 8_556 8_556
O2 Nd1 C19 96.41(8) . 8_556
O1 Nd1 C19 110.70(8) . 8_556
O5 Nd1 C19 121.14(7) 3_545 8_556
O50 Nd1 C1 98.67(8) 3 .
O1W Nd1 C1 151.95(8) . .
O3 Nd1 C1 80.30(7) 8_556 .
O5 Nd1 C1 74.52(7) 5_665 .
O6 Nd1 C1 98.68(8) 3_545 .
O4 Nd1 C1 132.70(7) 8_556 .
O2 Nd1 C1 25.51(7) . .
O1 Nd1 C1 25.78(7) . .
O5 Nd1 C1 98.40(7) 3_545 .
C19 Nd1 C1 106.67(8) 8_556 .
O50 Nd1 C24 160.74(8) 3 3_545
O1W Nd1 C24 82.14(8) . 3_545
O3 Nd1 C24 101.11(8) 8_556 3_545
O5 Nd1 C24 91.78(7) 5_665 3_545
O6 Nd1 C24 24.48(7) 3_545 3_545
O4 Nd1 C24 90.69(7) 8_556 3_545
O2 Nd1 C24 125.41(7) . 3_545
O1 Nd1 C24 74.64(7) . 3_545
O5 Nd1 C24 25.37(6) 3_545 3_545
C19 Nd1 C24 96.89(8) 8_556 3_545
C1 Nd1 C24 100.39(8) . 3_545
C24 O6 Nd1 99.47(17) . 3_455
C10 Si1 C5 107.32(12) . .
C10 Si1 C8 110.51(13) . .
C5 Si1 C8 111.63(13) . .
C10 Si1 C17 112.11(13) . .
C5 Si1 C17 109.11(12) . .
C8 Si1 C17 106.22(13) . .
C1 O1 Nd1 92.89(16) . .
C19 O4 Nd1 92.14(18) . 8_455
C24 O5 Nd1 153.69(19) . 5_665
C24 O5 Nd1 89.47(16) . 3_455
Nd1 O5 Nd1 112.90(7) 5_665 3_455
C1 O2 Nd1 95.10(16) . .
C20 C22 C23 120.2(3) . .
C20 C22 H22 119.9 . .
C23 C22 H22 119.9 . .
C19 O3 Nd1 93.81(18) . 8_455
C6 C5 C4 116.5(3) . .
C6 C5 Si1 120.9(2) . .
C4 C5 Si1 122.7(2) . .
C9 C8 C23 116.6(3) . .
C9 C8 Si1 119.9(2) . .
C23 C8 Si1 123.4(2) . .
C11 C10 C15 116.1(3) . .
C11 C10 Si1 123.0(2) . .
C15 C10 Si1 120.9(2) . .
C16 C17 C18 116.5(3) . .
C16 C17 Si1 118.6(2) . .
C18 C17 Si1 124.9(2) . .
O2 C1 O1 120.3(3) . .
O2 C1 C2 119.6(3) . .
O1 C1 C2 120.1(3) . .
O2 C1 Nd1 59.39(14) . .
O1 C1 Nd1 61.33(15) . .
C2 C1 Nd1 171.19(19) . .
C7 C2 C3 118.4(3) . .
C7 C2 C1 121.8(3) . .
C3 C2 C1 119.8(3) . .
C2 C7 C6 121.1(3) . .
C2 C7 H7 119.4 . .
C6 C7 H7 119.4 . .
C13 C12 C11 121.3(3) . .
C13 C12 H12 119.4 . .
C11 C12 H12 119.4 . .
C7 C6 C5 121.7(3) . .
C7 C6 H6 119.2 . .
C5 C6 H6 119.2 . .
C12 C13 C14 118.1(3) . .
C12 C13 C152 119.4(3) . .
C14 C13 C152 122.4(3) . .
C27 C16 C17 121.7(3) . .
C27 C16 H16 119.2 . .
C17 C16 H16 119.2 . .
C14 C15 C10 121.8(3) . .
C14 C15 H15 119.1 . .
C10 C15 H15 119.1 . .
C3 C4 C5 121.9(3) . .
C3 C4 H4 119.0 . .
C5 C4 H4 119.0 . .
C21 C9 C8 122.5(3) . .
C21 C9 H9 118.8 . .
C8 C9 H9 118.8 . .
C26 C18 C17 121.7(3) . .
C26 C18 H18 119.2 . .
C17 C18 H18 119.2 . .
C13 C14 C15 120.9(3) . .
C13 C14 H14 119.5 . .
C15 C14 H14 119.5 . .
C4 C3 C2 120.4(3) . .
C4 C3 H3 119.8 . .
C2 C3 H3 119.8 . .
C10 C11 C12 121.8(3) . .
C10 C11 H11 119.1 . .
C12 C11 H11 119.1 . .
C1A N1A C2A 119.4(6) . .
C1A N1A H1AD 107.5 . .
C2A N1A H1AD 107.5 . .
C1A N1A H1AE 107.5 . .
C2A N1A H1AE 107.5 . .
H1AD N1A H1AE 107.0 . .
N1A C2A H2AA 109.5 . .
N1A C2A H2AB 109.5 . .
H2AA C2A H2AB 109.5 . .
N1A C2A H2AC 109.5 . .
H2AA C2A H2AC 109.5 . .
H2AB C2A H2AC 109.5 . .
N1A C1A H1AA 109.5 . .
N1A C1A H1AB 109.5 . .
H1AA C1A H1AB 109.5 . .
N1A C1A H1AC 109.5 . .
H1AA C1A H1AC 109.5 . .
H1AB C1A H1AC 109.5 . .

loop_
_geom_bond_atom_site_label_1
_geom_bond_atom_site_label_2
_geom_bond_distance
_geom_bond_site_symmetry_2
C19 O4 1.254(4) .
C19 O3 1.272(4) .
C19 C20 1.508(4) .
C19 Nd1 2.857(3) 8_455
O50 C152 1.240(4) .
O50 Nd1 2.353(2) 3_445
C24 O6 1.248(3) .
C24 O5 1.273(3) .
C24 C25 1.494(4) .
C24 Nd1 2.970(3) 3_455
C152 O51 1.243(4) .
C152 C13 1.480(4) .
C25 C26 1.372(4) .
C25 C27 1.384(4) .
C26 C18 1.372(4) .
C26 H26 0.9300 .
C27 C16 1.368(4) .
C27 H27 0.9300 .
C20 C21 1.381(4) .
C20 C22 1.376(4) .
C23 C8 1.392(4) .
C23 C22 1.394(4) .
C23 H23 0.9300 .
C21 C9 1.387(4) .
C21 H21 0.9300 .
Nd1 O50 2.353(2) 3
Nd1 O1W 2.458(2) .
Nd1 O3 2.474(2) 8_556
Nd1 O5 2.4954(18) 5_665
Nd1 O6 2.498(2) 3_545
Nd1 O4 2.520(2) 8_556
Nd1 O2 2.5214(19) .
Nd1 O1 2.5635(19) .
Nd1 O5 2.6954(19) 3_545
Nd1 C19 2.857(3) 8_556
Nd1 C1 2.918(3) .
Nd1 C24 2.970(3) 3_545
O6 Nd1 2.498(2) 3_455
Si1 C10 1.855(3) .
Si1 C5 1.866(3) .
Si1 C8 1.870(3) .
Si1 C17 1.873(3) .
O1 C1 1.271(3) .
O4 Nd1 2.520(2) 8_455
O5 Nd1 2.4954(18) 5_665
O5 Nd1 2.6954(19) 3_455
O2 C1 1.262(3) .
C22 H22 0.9300 .
O3 Nd1 2.474(2) 8_455
C5 C6 1.391(4) .
C5 C4 1.392(4) .
C8 C9 1.386(4) .
C10 C11 1.378(4) .
C10 C15 1.396(4) .
C17 C16 1.387(4) .
C17 C18 1.396(4) .
C1 C2 1.483(4) .
C2 C7 1.372(4) .
C2 C3 1.384(4) .
C7 C6 1.378(4) .
C7 H7 0.9300 .
C12 C13 1.363(4) .
C12 C11 1.399(4) .
C12 H12 0.9300 .
C6 H6 0.9300 .
C13 C14 1.374(4) .
C16 H16 0.9300 .
C15 C14 1.388(4) .
C15 H15 0.9300 .
C4 C3 1.381(4) .
C4 H4 0.9300 .
C9 H9 0.9300 .
C18 H18 0.9300 .
C14 H14 0.9300 .
C3 H3 0.9300 .
C11 H11 0.9300 .
N1A C1A 1.346(8) .
N1A C2A 1.405(7) .
N1A H1AD 0.9000 .
N1A H1AE 0.9000 .
C2A H2AA 0.9600 .
C2A H2AB 0.9600 .
C2A H2AC 0.9600 .
C1A H1AA 0.9600 .
C1A H1AB 0.9600 .
C1A H1AC 0.9600 .

loop_
_platon_squeeze_void_nr
_platon_squeeze_void_average_x
_platon_squeeze_void_average_y
_platon_squeeze_void_average_z
_platon_squeeze_void_volume
_platon_squeeze_void_count_electrons
_platon_squeeze_void_content
1 0.500 -0.015 0.003 1665 404 ' '
2 1.000 0.184 0.149 1665 404 ' '
